data_4080838
loop_
_publ_author_name
'Mavrynsky, Denys'
'Rahkila, Jani'
'Bandarra, Daniel'
'Martins, Soraia'
'Meireles, Margarida'
'Calhorda, Maria Jos\'e'
'Kov\'acs, Ida J.'
'Zupk\'o, Istv\'an'
'H\"anninen, Mikko M.'
'Leino, Reko'

_publ_section_title
;
 Cytotoxicities of Polysubstituted Chlorodicarbonyl(cyclopentadienyl) and
 (Indenyl)ruthenium Complexes
;
_journal_issue 10
_journal_name_full Organometallics
_journal_page_first 3012
_journal_paper_doi 10.1021/om400234p
_journal_volume 32
_journal_year 2013
_chemical_formula_moiety 'C37 H35 Cl O2 Ru'
_chemical_formula_sum 'C37 H35 Cl O2 Ru'
_chemical_formula_weight 648.17
_chemical_name_systematic
;
 ?
;
_space_group_IT_number 2
_symmetry_cell_setting triclinic
_symmetry_space_group_name_Hall '-P 1'
_symmetry_space_group_name_H-M 'P -1'
_atom_sites_solution_hydrogens geom
_atom_sites_solution_primary direct
_atom_sites_solution_secondary difmap
_audit_conform_dict_location ftp://ftp.iucr.org/pub/cif_core.dic
_audit_conform_dict_name cif_core.dic
_audit_conform_dict_version 2.3
_audit_creation_date 2013-01-08T14:44:23-00:00
_audit_creation_method 'WinGX routine CIF_UPDATE'
_cell_angle_alpha 94.613(3)
_cell_angle_beta 105.666(4)
_cell_angle_gamma 108.025(3)
_cell_formula_units_Z 2
_cell_length_a 11.1495(4)
_cell_length_b 11.7004(5)
_cell_length_c 13.1208(6)
_cell_measurement_reflns_used 7708
_cell_measurement_temperature 100(2)
_cell_measurement_theta_max 74.9241
_cell_measurement_theta_min 3.5531
_cell_volume 1541.85(12)
_computing_cell_refinement
;
        CrysAlisPro, Agilent Technologies,
        Version 1.171.35.19 (release 27-10-2011 CrysAlis171 .NET)
        (compiled Oct 27 2011,15:02:11)
;
_computing_data_collection
;
        CrysAlisPro, Agilent Technologies,
        Version 1.171.35.19 (release 27-10-2011 CrysAlis171 .NET)
        (compiled Oct 27 2011,15:02:11)
;
_computing_data_reduction
;
        CrysAlisPro, Agilent Technologies,
        Version 1.171.35.19 (release 27-10-2011 CrysAlis171 .NET)
        (compiled Oct 27 2011,15:02:11)
;
_computing_publication_material 'WinGX publication routines (Farrugia, 1999)'
_computing_structure_refinement 'SHELXL-97 (Sheldrick, 2008)'
_computing_structure_solution 'SIR97 (Altomare et al, 1998)'
_diffrn_ambient_temperature 100(2)
_diffrn_detector_area_resol_mean 10.3953
_diffrn_measured_fraction_theta_full 0.992
_diffrn_measured_fraction_theta_max 0.992
_diffrn_measurement_device_type 'SuperNova, Dual, Cu at zero, Atlas'
_diffrn_measurement_method '\w scans'
_diffrn_orient_matrix_UB_11 0.0082412
_diffrn_orient_matrix_UB_12 0.1309452
_diffrn_orient_matrix_UB_13 -0.0158338
_diffrn_orient_matrix_UB_21 -0.0609457
_diffrn_orient_matrix_UB_22 -0.0446019
_diffrn_orient_matrix_UB_23 -0.1225019
_diffrn_orient_matrix_UB_31 -0.1399797
_diffrn_orient_matrix_UB_32 -0.0259118
_diffrn_orient_matrix_UB_33 0.0102803
_diffrn_radiation_monochromator graphite
_diffrn_radiation_type CuK\a
_diffrn_radiation_wavelength 1.54184
_diffrn_reflns_av_R_equivalents 0.0317
_diffrn_reflns_av_unetI/netI 0.0366
_diffrn_reflns_limit_h_max 9
_diffrn_reflns_limit_h_min -13
_diffrn_reflns_limit_k_max 14
_diffrn_reflns_limit_k_min -13
_diffrn_reflns_limit_l_max 15
_diffrn_reflns_limit_l_min -15
_diffrn_reflns_number 10325
_diffrn_reflns_theta_full 69.99
_diffrn_reflns_theta_max 69.99
_diffrn_reflns_theta_min 3.56
_exptl_absorpt_coefficient_mu 5.149
_exptl_absorpt_correction_T_max 1
_exptl_absorpt_correction_T_min 0.43681
_exptl_absorpt_correction_type multi-scan
_exptl_absorpt_process_details
;
        CrysAlisPro, Agilent Technologies,
        Version 1.171.35.19 (release 27-10-2011 CrysAlis171 .NET)
        (compiled Oct 27 2011,15:02:11)
        Empirical absorption correction using spherical harmonics,
 implemented in SCALE3 ABSPACK scaling algorithm.
;
_exptl_crystal_colour yellow
_exptl_crystal_density_diffrn 1.396
_exptl_crystal_density_method 'not measured'
_exptl_crystal_description plate
_exptl_crystal_F_000 668
_exptl_crystal_size_max 0.4
_exptl_crystal_size_mid 0.2
_exptl_crystal_size_min 0.08
_refine_diff_density_max 0.692
_refine_diff_density_min -0.802
_refine_diff_density_rms 0.074
_refine_ls_extinction_method none
_refine_ls_goodness_of_fit_ref 1.034
_refine_ls_hydrogen_treatment constr
_refine_ls_matrix_type full
_refine_ls_number_parameters 402
_refine_ls_number_reflns 5806
_refine_ls_number_restraints 24
_refine_ls_restrained_S_all 1.051
_refine_ls_R_factor_all 0.0317
_refine_ls_R_factor_gt 0.0309
_refine_ls_shift/su_max 0.001
_refine_ls_shift/su_mean 0
_refine_ls_structure_factor_coef Fsqd
_refine_ls_weighting_details 'calc w=1/[\s^2^(Fo^2^)+(0.0519P)^2^+0.5422P] where P=(Fo^2^+2Fc^2^)/3'
_refine_ls_weighting_scheme calc
_refine_ls_wR_factor_gt 0.0811
_refine_ls_wR_factor_ref 0.0821
_reflns_number_gt 5612
_reflns_number_total 5806
_reflns_threshold_expression >2\s(I)
_cod_data_source_file om400234p_si_002.cif
_cod_data_source_block complex_6a
_cod_original_cell_volume 1541.85(11)
_cod_database_code 4080838

loop_
_symmetry_equiv_pos_as_xyz
'x, y, z'
'-x, -y, -z'

loop_
_atom_site_label
_atom_site_type_symbol
_atom_site_fract_x
_atom_site_fract_y
_atom_site_fract_z
_atom_site_U_iso_or_equiv
_atom_site_adp_type
_atom_site_occupancy
_atom_site_symmetry_multiplicity
_atom_site_calc_flag
_atom_site_refinement_flags
_atom_site_disorder_assembly
_atom_site_disorder_group
Ru1 Ru 0.762977(15) 0.495137(13) 0.610230(11) 0.01835(7) Uani 1 1 d . . .
Cl1A Cl 0.9652(2) 0.6190(3) 0.58500(19) 0.0341(5) Uani 0.5 1 d P A 1
O2A O 0.6468(4) 0.7007(5) 0.6036(3) 0.0350(10) Uani 0.5 1 d PU A 1
C38A C 0.6936(7) 0.6277(8) 0.6041(6) 0.0267(19) Uani 0.5 1 d PU A 1
Cl1B Cl 0.6539(2) 0.64198(17) 0.60256(13) 0.0277(3) Uani 0.5 1 d P A 2
O2B O 1.0060(5) 0.6745(5) 0.5852(4) 0.0433(13) Uani 0.5 1 d PU A 2
C38B C 0.9148(9) 0.6083(10) 0.5900(7) 0.0310(18) Uani 0.5 1 d P A 2
O1 O 0.6540(2) 0.41312(19) 0.37039(14) 0.0379(4) Uani 1 1 d U . .
C1 C 0.8787(2) 0.44430(19) 0.76489(16) 0.0193(4) Uani 1 1 d . A .
C2 C 0.8259(2) 0.34618(19) 0.67133(16) 0.0190(4) Uani 1 1 d . A .
C3 C 0.6841(2) 0.30578(19) 0.64243(16) 0.0181(4) Uani 1 1 d . A .
C4 C 0.6468(2) 0.3866(2) 0.70450(16) 0.0194(4) Uani 1 1 d . A .
C5 C 0.7681(2) 0.46982(19) 0.78498(16) 0.0196(4) Uani 1 1 d . A .
C6 C 0.7876(2) 0.5621(2) 0.87253(17) 0.0245(5) Uani 1 1 d . . .
C7 C 0.9157(3) 0.6211(2) 0.93536(19) 0.0298(5) Uani 1 1 d . A .
H7 H 0.932 0.6792 0.9948 0.036 Uiso 1 1 calc R . .
C8 C 1.0245(3) 0.5983(2) 0.91477(19) 0.0296(5) Uani 1 1 d . . .
H8 H 1.1093 0.6432 0.9605 0.036 Uiso 1 1 calc R A .
C9 C 1.0117(2) 0.5136(2) 0.83112(19) 0.0254(5) Uani 1 1 d . A .
C10 C 0.9016(2) 0.2813(2) 0.62481(18) 0.0219(4) Uani 1 1 d . . .
H10A H 0.988 0.3395 0.631 0.026 Uiso 1 1 calc R A .
H10B H 0.8546 0.2505 0.5489 0.026 Uiso 1 1 calc R . .
C11 C 0.5863(2) 0.1961(2) 0.55822(17) 0.0223(4) Uani 1 1 d . . .
H11A H 0.6335 0.1653 0.5169 0.027 Uiso 1 1 calc R A .
H11B H 0.5214 0.2216 0.5091 0.027 Uiso 1 1 calc R . .
C12 C 0.5072(2) 0.3730(2) 0.69910(17) 0.0221(4) Uani 1 1 d . . .
H12A H 0.4492 0.3335 0.627 0.026 Uiso 1 1 calc R A .
H12B H 0.5014 0.4536 0.7122 0.026 Uiso 1 1 calc R . .
C13 C 0.6754(3) 0.5934(2) 0.8953(2) 0.0324(5) Uani 1 1 d . A .
H13A H 0.7088 0.6513 0.9613 0.049 Uiso 1 1 calc R . .
H13B H 0.6102 0.5207 0.9018 0.049 Uiso 1 1 calc R . .
H13C H 0.6354 0.6283 0.8375 0.049 Uiso 1 1 calc R . .
C15 C 1.1315(2) 0.4929(2) 0.8127(2) 0.0336(6) Uani 1 1 d . . .
H15A H 1.21 0.5438 0.8689 0.05 Uiso 1 1 calc R A .
H15B H 1.1381 0.5129 0.7444 0.05 Uiso 1 1 calc R . .
H15C H 1.1229 0.4087 0.8131 0.05 Uiso 1 1 calc R . .
C16 C 0.9208(2) 0.1756(2) 0.67954(18) 0.0205(4) Uani 1 1 d . A .
C17 C 0.9401(2) 0.0802(2) 0.62352(18) 0.0254(5) Uani 1 1 d . . .
H17 H 0.9469 0.0847 0.5548 0.03 Uiso 1 1 calc R A .
C18 C 0.9493(2) -0.0215(2) 0.6681(2) 0.0284(5) Uani 1 1 d . A .
H18 H 0.9616 -0.0843 0.6287 0.034 Uiso 1 1 calc R . .
C19 C 0.9405(2) -0.0306(2) 0.77162(19) 0.0263(5) Uani 1 1 d . . .
C20 C 0.9235(2) 0.0654(2) 0.82840(18) 0.0237(5) Uani 1 1 d . A .
H20 H 0.9187 0.0616 0.8978 0.028 Uiso 1 1 calc R . .
C21 C 0.9137(2) 0.1674(2) 0.78342(17) 0.0213(4) Uani 1 1 d . . .
H21 H 0.9023 0.2306 0.823 0.026 Uiso 1 1 calc R A .
C22 C 0.9456(3) -0.1428(2) 0.8185(2) 0.0367(6) Uani 1 1 d . A .
H22A H 0.9785 -0.1217 0.8956 0.055 Uiso 1 1 calc R . .
H22B H 1.0034 -0.1754 0.793 0.055 Uiso 1 1 calc R . .
H22C H 0.858 -0.203 0.7969 0.055 Uiso 1 1 calc R . .
C23 C 0.5147(2) 0.0940(2) 0.60891(16) 0.0219(4) Uani 1 1 d . A .
C24 C 0.5795(2) 0.0229(2) 0.66427(17) 0.0240(4) Uani 1 1 d . . .
H24 H 0.6671 0.0349 0.6676 0.029 Uiso 1 1 calc R A .
C25 C 0.5158(2) -0.0661(2) 0.71499(18) 0.0269(5) Uani 1 1 d . A .
H25 H 0.5613 -0.1127 0.7514 0.032 Uiso 1 1 calc R . .
C26 C 0.3850(2) -0.0863(2) 0.71186(18) 0.0280(5) Uani 1 1 d . . .
C27 C 0.3188(2) -0.0189(2) 0.65223(19) 0.0275(5) Uani 1 1 d . A .
H27 H 0.2302 -0.0332 0.6466 0.033 Uiso 1 1 calc R . .
C28 C 0.3816(2) 0.0693(2) 0.60069(18) 0.0246(5) Uani 1 1 d . . .
H28 H 0.3343 0.1122 0.5604 0.029 Uiso 1 1 calc R A .
C29 C 0.3180(3) -0.1772(3) 0.7722(2) 0.0374(6) Uani 1 1 d . A .
H29A H 0.3024 -0.1346 0.8301 0.056 Uiso 1 1 calc R . .
H29B H 0.374 -0.2225 0.8006 0.056 Uiso 1 1 calc R . .
H29C H 0.2349 -0.2324 0.724 0.056 Uiso 1 1 calc R . .
C30 C 0.4577(2) 0.2995(2) 0.77925(16) 0.0205(4) Uani 1 1 d . A .
C31 C 0.5353(2) 0.2507(2) 0.85162(18) 0.0236(4) Uani 1 1 d . . .
H31 H 0.6229 0.2654 0.854 0.028 Uiso 1 1 calc R A .
C32 C 0.4843(2) 0.1803(2) 0.92064(18) 0.0254(5) Uani 1 1 d . A .
H32 H 0.5384 0.149 0.9688 0.03 Uiso 1 1 calc R . .
C33 C 0.3531(2) 0.1562(2) 0.91854(18) 0.0253(5) Uani 1 1 d . . .
C34 C 0.2761(2) 0.2057(2) 0.84677(19) 0.0265(5) Uani 1 1 d . A .
H34 H 0.1885 0.1915 0.8447 0.032 Uiso 1 1 calc R . .
C35 C 0.3273(2) 0.2765(2) 0.77774(18) 0.0248(5) Uani 1 1 d . . .
H35 H 0.2736 0.3086 0.7301 0.03 Uiso 1 1 calc R A .
C36 C 0.2971(3) 0.0785(2) 0.9928(2) 0.0330(5) Uani 1 1 d . A .
H36A H 0.2806 0.1286 1.0453 0.05 Uiso 1 1 calc R . .
H36B H 0.3596 0.0424 1.0286 0.05 Uiso 1 1 calc R . .
H36C H 0.2155 0.0151 0.9517 0.05 Uiso 1 1 calc R . .
C37 C 0.6927(2) 0.4438(2) 0.46070(19) 0.0268(5) Uani 1 1 d . A .

loop_
_atom_site_aniso_label
_atom_site_aniso_U_11
_atom_site_aniso_U_22
_atom_site_aniso_U_33
_atom_site_aniso_U_23
_atom_site_aniso_U_13
_atom_site_aniso_U_12
Ru1 0.02205(11) 0.01958(11) 0.01462(10) 0.00870(7) 0.00541(7) 0.00770(7)
Cl1A 0.0294(12) 0.0426(10) 0.0309(7) 0.0227(7) 0.0120(9) 0.0073(11)
O2A 0.0405(17) 0.0318(16) 0.0346(16) 0.0077(14) 0.0059(12) 0.0195(15)
C38A 0.027(3) 0.029(2) 0.022(2) 0.0055(16) 0.0086(18) 0.0066(17)
Cl1B 0.0358(9) 0.0277(8) 0.0236(6) 0.0101(5) 0.0073(6) 0.0168(7)
O2B 0.045(2) 0.045(2) 0.0360(17) 0.0113(15) 0.0145(14) 0.0075(15)
C38B 0.036(5) 0.037(4) 0.019(3) 0.009(2) 0.005(4) 0.015(5)
O1 0.0488(10) 0.0463(10) 0.0212(8) 0.0097(7) 0.0065(7) 0.0227(8)
C1 0.0244(10) 0.0185(10) 0.0139(9) 0.0100(8) 0.0035(8) 0.0065(8)
C2 0.0246(10) 0.0187(10) 0.0160(9) 0.0108(8) 0.0061(8) 0.0088(8)
C3 0.0236(10) 0.0190(10) 0.0135(9) 0.0096(8) 0.0071(8) 0.0070(8)
C4 0.0239(11) 0.0201(10) 0.0160(9) 0.0087(8) 0.0077(8) 0.0076(8)
C5 0.0300(11) 0.0171(10) 0.0135(9) 0.0108(8) 0.0069(8) 0.0084(8)
C6 0.0392(13) 0.0182(10) 0.0171(10) 0.0079(8) 0.0072(9) 0.0114(9)
C7 0.0456(14) 0.0185(11) 0.0191(11) 0.0065(9) 0.0017(10) 0.0088(10)
C8 0.0330(12) 0.0199(11) 0.0242(11) 0.0102(9) -0.0040(10) 0.0028(9)
C9 0.0261(11) 0.0216(11) 0.0254(11) 0.0140(9) 0.0025(9) 0.0063(9)
C10 0.0245(11) 0.0251(11) 0.0207(10) 0.0103(9) 0.0100(9) 0.0109(9)
C11 0.0245(11) 0.0248(11) 0.0153(9) 0.0025(8) 0.0055(8) 0.0061(9)
C12 0.0239(11) 0.0273(11) 0.0181(10) 0.0074(9) 0.0067(8) 0.0122(9)
C13 0.0475(15) 0.0272(12) 0.0271(12) 0.0036(10) 0.0140(11) 0.0175(11)
C15 0.0230(11) 0.0337(13) 0.0398(14) 0.0145(11) 0.0050(10) 0.0062(10)
C16 0.0181(10) 0.0241(11) 0.0206(10) 0.0087(8) 0.0062(8) 0.0079(8)
C17 0.0251(11) 0.0308(12) 0.0214(10) 0.0067(9) 0.0069(9) 0.0109(9)
C18 0.0316(12) 0.0238(11) 0.0298(12) 0.0037(9) 0.0064(10) 0.0126(10)
C19 0.0252(11) 0.0216(11) 0.0276(11) 0.0079(9) 0.0023(9) 0.0063(9)
C20 0.0240(11) 0.0248(11) 0.0207(11) 0.0101(9) 0.0057(9) 0.0059(9)
C21 0.0206(10) 0.0227(11) 0.0206(10) 0.0063(8) 0.0056(8) 0.0075(8)
C22 0.0468(15) 0.0233(12) 0.0338(13) 0.0105(10) 0.0031(12) 0.0103(11)
C23 0.0248(11) 0.0209(10) 0.0153(10) -0.0013(8) 0.0053(8) 0.0035(9)
C24 0.0230(11) 0.0243(11) 0.0199(10) 0.0009(8) 0.0047(8) 0.0042(9)
C25 0.0306(12) 0.0261(12) 0.0191(10) 0.0043(9) 0.0033(9) 0.0066(10)
C26 0.0323(12) 0.0257(12) 0.0188(10) 0.0000(9) 0.0090(9) 0.0002(10)
C27 0.0227(11) 0.0284(12) 0.0259(11) -0.0020(9) 0.0091(9) 0.0018(9)
C28 0.0254(11) 0.0232(11) 0.0226(11) 0.0013(9) 0.0060(9) 0.0069(9)
C29 0.0428(15) 0.0337(14) 0.0294(13) 0.0058(11) 0.0159(11) 0.0005(11)
C30 0.0248(11) 0.0224(10) 0.0163(10) 0.0034(8) 0.0083(8) 0.0095(9)
C31 0.0226(11) 0.0282(12) 0.0228(10) 0.0073(9) 0.0082(9) 0.0109(9)
C32 0.0289(12) 0.0301(12) 0.0196(10) 0.0101(9) 0.0071(9) 0.0125(10)
C33 0.0315(12) 0.0253(11) 0.0202(10) 0.0042(9) 0.0120(9) 0.0081(9)
C34 0.0245(11) 0.0312(12) 0.0264(11) 0.0035(9) 0.0124(9) 0.0097(9)
C35 0.0253(11) 0.0295(12) 0.0229(11) 0.0058(9) 0.0073(9) 0.0137(9)
C36 0.0388(14) 0.0347(13) 0.0283(12) 0.0099(10) 0.0174(11) 0.0093(11)
C37 0.0335(12) 0.0294(12) 0.0242(12) 0.0117(9) 0.0109(10) 0.0167(10)

loop_
_atom_type_symbol
_atom_type_description
_atom_type_scat_dispersion_real
_atom_type_scat_dispersion_imag
_atom_type_scat_source
C C 0.0181 0.0091 'International Tables Vol C Tables 4.2.6.8 and 6.1.1.4'
H H 0 0 'International Tables Vol C Tables 4.2.6.8 and 6.1.1.4'
O O 0.0492 0.0322 'International Tables Vol C Tables 4.2.6.8 and 6.1.1.4'
Cl Cl 0.3639 0.7018 'International Tables Vol C Tables 4.2.6.8 and 6.1.1.4'
Ru Ru 0.0552 3.296 'International Tables Vol C Tables 4.2.6.8 and 6.1.1.4'

loop_
_geom_angle_atom_site_label_1
_geom_angle_atom_site_label_2
_geom_angle_atom_site_label_3
_geom_angle
C37 Ru1 C38B 88.9(3)
C37 Ru1 C38A 91.9(2)
C38B Ru1 C38A 85.4(4)
C37 Ru1 C2 104.92(9)
C38B Ru1 C2 105.9(3)
C38A Ru1 C2 159.6(2)
C37 Ru1 C4 115.10(10)
C38B Ru1 C4 155.3(3)
C38A Ru1 C4 99.1(2)
C2 Ru1 C4 63.57(8)
C37 Ru1 C3 92.95(9)
C38B Ru1 C3 142.4(3)
C38A Ru1 C3 132.0(2)
C2 Ru1 C3 37.64(8)
C4 Ru1 C3 37.32(8)
C37 Ru1 C1 141.85(9)
C38B Ru1 C1 95.5(3)
C38A Ru1 C1 126.2(2)
C2 Ru1 C1 37.58(8)
C4 Ru1 C1 62.13(8)
C3 Ru1 C1 61.50(7)
C37 Ru1 C5 152.07(9)
C38B Ru1 C5 117.9(3)
C38A Ru1 C5 97.6(2)
C2 Ru1 C5 62.24(8)
C4 Ru1 C5 37.50(8)
C3 Ru1 C5 61.38(7)
C1 Ru1 C5 36.09(8)
C37 Ru1 Cl1B 91.16(8)
C38B Ru1 Cl1B 91.9(3)
C38A Ru1 Cl1B 6.6(2)
C2 Ru1 Cl1B 155.95(7)
C4 Ru1 Cl1B 93.57(7)
C3 Ru1 Cl1B 125.57(7)
C1 Ru1 Cl1B 126.40(7)
C5 Ru1 Cl1B 95.34(7)
C37 Ru1 Cl1A 88.46(10)
C38B Ru1 Cl1A 6.7(3)
C38A Ru1 Cl1A 92.2(2)
C2 Ru1 Cl1A 99.52(8)
C4 Ru1 Cl1A 153.25(8)
C3 Ru1 Cl1A 135.67(9)
C1 Ru1 Cl1A 91.66(8)
C5 Ru1 Cl1A 117.18(8)
Cl1B Ru1 Cl1A 98.66(8)
O2A C38A Ru1 175.2(7)
O2B C38B Ru1 175.5(8)
C9 C1 C5 120.2(2)
C9 C1 C2 132.1(2)
C5 C1 C2 107.63(18)
C9 C1 Ru1 125.56(14)
C5 C1 Ru1 72.00(11)
C2 C1 Ru1 66.76(11)
C3 C2 C1 107.37(18)
C3 C2 C10 124.3(2)
C1 C2 C10 127.5(2)
C3 C2 Ru1 72.51(12)
C1 C2 Ru1 75.65(12)
C10 C2 Ru1 125.91(14)
C4 C3 C2 109.10(19)
C4 C3 C11 124.35(19)
C2 C3 C11 126.54(19)
C4 C3 Ru1 70.60(12)
C2 C3 Ru1 69.85(11)
C11 C3 Ru1 124.92(14)
C3 C4 C5 107.44(19)
C3 C4 C12 125.0(2)
C5 C4 C12 126.79(19)
C3 C4 Ru1 72.08(11)
C5 C4 Ru1 75.15(11)
C12 C4 Ru1 126.19(14)
C6 C5 C1 121.1(2)
C6 C5 C4 131.1(2)
C1 C5 C4 107.79(18)
C6 C5 Ru1 127.00(14)
C1 C5 Ru1 71.91(11)
C4 C5 Ru1 67.35(11)
C7 C6 C5 115.9(2)
C7 C6 C13 121.2(2)
C5 C6 C13 122.9(2)
C6 C7 C8 123.2(2)
C6 C7 H7 118.4
C8 C7 H7 118.4
C9 C8 C7 123.2(2)
C9 C8 H8 118.4
C7 C8 H8 118.4
C8 C9 C1 116.3(2)
C8 C9 C15 121.0(2)
C1 C9 C15 122.7(2)
C2 C10 C16 113.41(17)
C2 C10 H10A 108.9
C16 C10 H10A 108.9
C2 C10 H10B 108.9
C16 C10 H10B 108.9
H10A C10 H10B 107.7
C3 C11 C23 111.97(17)
C3 C11 H11A 109.2
C23 C11 H11A 109.2
C3 C11 H11B 109.2
C23 C11 H11B 109.2
H11A C11 H11B 107.9
C4 C12 C30 113.84(18)
C4 C12 H12A 108.8
C30 C12 H12A 108.8
C4 C12 H12B 108.8
C30 C12 H12B 108.8
H12A C12 H12B 107.7
C6 C13 H13A 109.5
C6 C13 H13B 109.5
H13A C13 H13B 109.5
C6 C13 H13C 109.5
H13A C13 H13C 109.5
H13B C13 H13C 109.5
C9 C15 H15A 109.5
C9 C15 H15B 109.5
H15A C15 H15B 109.5
C9 C15 H15C 109.5
H15A C15 H15C 109.5
H15B C15 H15C 109.5
C17 C16 C21 118.0(2)
C17 C16 C10 119.64(19)
C21 C16 C10 122.3(2)
C18 C17 C16 121.3(2)
C18 C17 H17 119.3
C16 C17 H17 119.3
C17 C18 C19 120.7(2)
C17 C18 H18 119.6
C19 C18 H18 119.6
C20 C19 C18 118.1(2)
C20 C19 C22 121.2(2)
C18 C19 C22 120.7(2)
C19 C20 C21 121.2(2)
C19 C20 H20 119.4
C21 C20 H20 119.4
C20 C21 C16 120.6(2)
C20 C21 H21 119.7
C16 C21 H21 119.7
C19 C22 H22A 109.5
C19 C22 H22B 109.5
H22A C22 H22B 109.5
C19 C22 H22C 109.5
H22A C22 H22C 109.5
H22B C22 H22C 109.5
C24 C23 C28 117.9(2)
C24 C23 C11 121.4(2)
C28 C23 C11 120.7(2)
C23 C24 C25 121.2(2)
C23 C24 H24 119.4
C25 C24 H24 119.4
C26 C25 C24 120.9(2)
C26 C25 H25 119.6
C24 C25 H25 119.6
C27 C26 C25 117.7(2)
C27 C26 C29 121.1(2)
C25 C26 C29 121.2(2)
C26 C27 C28 121.6(2)
C26 C27 H27 119.2
C28 C27 H27 119.2
C27 C28 C23 120.5(2)
C27 C28 H28 119.7
C23 C28 H28 119.7
C26 C29 H29A 109.5
C26 C29 H29B 109.5
H29A C29 H29B 109.5
C26 C29 H29C 109.5
H29A C29 H29C 109.5
H29B C29 H29C 109.5
C31 C30 C35 118.2(2)
C31 C30 C12 123.17(19)
C35 C30 C12 118.6(2)
C30 C31 C32 121.2(2)
C30 C31 H31 119.4
C32 C31 H31 119.4
C31 C32 C33 120.7(2)
C31 C32 H32 119.7
C33 C32 H32 119.7
C34 C33 C32 118.0(2)
C34 C33 C36 121.2(2)
C32 C33 C36 120.8(2)
C33 C34 C35 121.2(2)
C33 C34 H34 119.4
C35 C34 H34 119.4
C30 C35 C34 120.7(2)
C30 C35 H35 119.7
C34 C35 H35 119.7
C33 C36 H36A 109.5
C33 C36 H36B 109.5
H36A C36 H36B 109.5
C33 C36 H36C 109.5
H36A C36 H36C 109.5
H36B C36 H36C 109.5
O1 C37 Ru1 177.9(2)

loop_
_geom_bond_atom_site_label_1
_geom_bond_atom_site_label_2
_geom_bond_distance
Ru1 C37 1.874(2)
Ru1 C38B 1.898(10)
Ru1 C38A 1.934(9)
Ru1 C2 2.202(2)
Ru1 C4 2.218(2)
Ru1 C3 2.237(2)
Ru1 C1 2.3219(19)
Ru1 C5 2.3232(19)
Ru1 Cl1B 2.387(2)
Ru1 Cl1A 2.398(2)
O2A C38A 1.131(9)
O2B C38B 1.092(10)
O1 C37 1.131(3)
C1 C9 1.434(3)
C1 C5 1.439(3)
C1 C2 1.462(3)
C2 C3 1.433(3)
C2 C10 1.504(3)
C3 C4 1.426(3)
C3 C11 1.520(3)
C4 C5 1.463(3)
C4 C12 1.496(3)
C5 C6 1.433(3)
C6 C7 1.363(4)
C6 C13 1.503(4)
C7 C8 1.408(4)
C7 H7 0.93
C8 C9 1.363(4)
C8 H8 0.93
C9 C15 1.506(4)
C10 C16 1.521(3)
C10 H10A 0.97
C10 H10B 0.97
C11 C23 1.527(3)
C11 H11A 0.97
C11 H11B 0.97
C12 C30 1.521(3)
C12 H12A 0.97
C12 H12B 0.97
C13 H13A 0.96
C13 H13B 0.96
C13 H13C 0.96
C15 H15A 0.96
C15 H15B 0.96
C15 H15C 0.96
C16 C17 1.391(3)
C16 C21 1.395(3)
C17 C18 1.387(3)
C17 H17 0.93
C18 C19 1.398(3)
C18 H18 0.93
C19 C20 1.387(3)
C19 C22 1.505(3)
C20 C21 1.395(3)
C20 H20 0.93
C21 H21 0.93
C22 H22A 0.96
C22 H22B 0.96
C22 H22C 0.96
C23 C24 1.388(3)
C23 C28 1.394(3)
C24 C25 1.394(3)
C24 H24 0.93
C25 C26 1.392(4)
C25 H25 0.93
C26 C27 1.388(4)
C26 C29 1.510(3)
C27 C28 1.391(3)
C27 H27 0.93
C28 H28 0.93
C29 H29A 0.96
C29 H29B 0.96
C29 H29C 0.96
C30 C31 1.387(3)
C30 C35 1.389(3)
C31 C32 1.389(3)
C31 H31 0.93
C32 C33 1.394(3)
C32 H32 0.93
C33 C34 1.386(3)
C33 C36 1.512(3)
C34 C35 1.392(3)
C34 H34 0.93
C35 H35 0.93
C36 H36A 0.96
C36 H36B 0.96
C36 H36C 0.96

loop_
_geom_torsion_atom_site_label_1
_geom_torsion_atom_site_label_2
_geom_torsion_atom_site_label_3
_geom_torsion_atom_site_label_4
_geom_torsion
C37 Ru1 C38A O2A 107(8)
C38B Ru1 C38A O2A -164(8)
C2 Ru1 C38A O2A -39(9)
C4 Ru1 C38A O2A -8(8)
C3 Ru1 C38A O2A 12(9)
C1 Ru1 C38A O2A -71(8)
C5 Ru1 C38A O2A -46(8)
Cl1B Ru1 C38A O2A 24(6)
Cl1A Ru1 C38A O2A -164(8)
C37 Ru1 C38B O2B -167(10)
C38A Ru1 C38B O2B 101(10)
C2 Ru1 C38B O2B -62(10)
C4 Ru1 C38B O2B -1(11)
C3 Ru1 C38B O2B -74(10)
C1 Ru1 C38B O2B -25(10)
C5 Ru1 C38B O2B 5(10)
Cl1B Ru1 C38B O2B 102(10)
Cl1A Ru1 C38B O2B -81(10)
C37 Ru1 C1 C9 112.3(2)
C38B Ru1 C1 C9 17.1(3)
C38A Ru1 C1 C9 -71.2(3)
C2 Ru1 C1 C9 126.2(3)
C4 Ru1 C1 C9 -151.8(2)
C3 Ru1 C1 C9 165.7(2)
C5 Ru1 C1 C9 -114.7(2)
Cl1B Ru1 C1 C9 -79.4(2)
Cl1A Ru1 C1 C9 22.7(2)
C37 Ru1 C1 C5 -132.98(16)
C38B Ru1 C1 C5 131.8(3)
C38A Ru1 C1 C5 43.5(3)
C2 Ru1 C1 C5 -119.08(18)
C4 Ru1 C1 C5 -37.04(12)
C3 Ru1 C1 C5 -79.60(13)
Cl1B Ru1 C1 C5 35.37(15)
Cl1A Ru1 C1 C5 137.40(13)
C37 Ru1 C1 C2 -13.9(2)
C38B Ru1 C1 C2 -109.1(3)
C38A Ru1 C1 C2 162.6(3)
C4 Ru1 C1 C2 82.05(13)
C3 Ru1 C1 C2 39.48(12)
C5 Ru1 C1 C2 119.08(18)
Cl1B Ru1 C1 C2 154.45(12)
Cl1A Ru1 C1 C2 -103.52(13)
C9 C1 C2 C3 176.2(2)
C5 C1 C2 C3 -5.4(2)
Ru1 C1 C2 C3 -66.11(13)
C9 C1 C2 C10 6.8(4)
C5 C1 C2 C10 -174.77(19)
Ru1 C1 C2 C10 124.5(2)
C9 C1 C2 Ru1 -117.7(2)
C5 C1 C2 Ru1 60.71(13)
C37 Ru1 C2 C3 -75.03(14)
C38B Ru1 C2 C3 -168.2(3)
C38A Ru1 C2 C3 69.9(6)
C4 Ru1 C2 C3 35.93(12)
C1 Ru1 C2 C3 113.80(17)
C5 Ru1 C2 C3 78.23(13)
Cl1B Ru1 C2 C3 55.4(2)
Cl1A Ru1 C2 C3 -165.98(12)
C37 Ru1 C2 C1 171.17(13)
C38B Ru1 C2 C1 78.0(3)
C38A Ru1 C2 C1 -43.9(7)
C4 Ru1 C2 C1 -77.87(13)
C3 Ru1 C2 C1 -113.80(17)
C5 Ru1 C2 C1 -35.57(12)
Cl1B Ru1 C2 C1 -58.4(2)
Cl1A Ru1 C2 C1 80.22(13)
C37 Ru1 C2 C10 45.0(2)
C38B Ru1 C2 C10 -48.1(3)
C38A Ru1 C2 C10 -170.1(6)
C4 Ru1 C2 C10 156.0(2)
C3 Ru1 C2 C10 120.0(2)
C1 Ru1 C2 C10 -126.1(2)
C5 Ru1 C2 C10 -161.7(2)
Cl1B Ru1 C2 C10 175.45(15)
Cl1A Ru1 C2 C10 -45.9(2)
C1 C2 C3 C4 8.3(2)
C10 C2 C3 C4 178.13(18)
Ru1 C2 C3 C4 -59.91(14)
C1 C2 C3 C11 -172.61(18)
C10 C2 C3 C11 -2.8(3)
Ru1 C2 C3 C11 119.1(2)
C1 C2 C3 Ru1 68.24(13)
C10 C2 C3 Ru1 -121.96(19)
C37 Ru1 C3 C4 -129.27(14)
C38B Ru1 C3 C4 138.8(4)
C38A Ru1 C3 C4 -34.0(3)
C2 Ru1 C3 C4 119.92(17)
C1 Ru1 C3 C4 80.50(13)
C5 Ru1 C3 C4 39.20(12)
Cl1B Ru1 C3 C4 -35.72(15)
Cl1A Ru1 C3 C4 139.92(13)
C37 Ru1 C3 C2 110.82(13)
C38B Ru1 C3 C2 18.9(5)
C38A Ru1 C3 C2 -153.9(3)
C4 Ru1 C3 C2 -119.92(17)
C1 Ru1 C3 C2 -39.42(12)
C5 Ru1 C3 C2 -80.72(13)
Cl1B Ru1 C3 C2 -155.64(11)
Cl1A Ru1 C3 C2 20.00(17)
C37 Ru1 C3 C11 -10.33(19)
C38B Ru1 C3 C11 -102.3(5)
C38A Ru1 C3 C11 84.9(4)
C2 Ru1 C3 C11 -121.2(2)
C4 Ru1 C3 C11 118.9(2)
C1 Ru1 C3 C11 -160.6(2)
C5 Ru1 C3 C11 158.1(2)
Cl1B Ru1 C3 C11 83.21(18)
Cl1A Ru1 C3 C11 -101.15(19)
C2 C3 C4 C5 -8.0(2)
C11 C3 C4 C5 172.94(18)
Ru1 C3 C4 C5 -67.43(13)
C2 C3 C4 C12 -178.47(19)
C11 C3 C4 C12 2.4(3)
Ru1 C3 C4 C12 122.1(2)
C2 C3 C4 Ru1 59.44(14)
C11 C3 C4 Ru1 -119.64(19)
C37 Ru1 C4 C3 58.62(15)
C38B Ru1 C4 C3 -106.0(7)
C38A Ru1 C4 C3 155.1(2)
C2 Ru1 C4 C3 -36.24(12)
C1 Ru1 C4 C3 -78.65(13)
C5 Ru1 C4 C3 -114.30(17)
Cl1B Ru1 C4 C3 151.59(12)
Cl1A Ru1 C4 C3 -91.1(2)
C37 Ru1 C4 C5 172.93(13)
C38B Ru1 C4 C5 8.3(7)
C38A Ru1 C4 C5 -90.6(3)
C2 Ru1 C4 C5 78.07(13)
C3 Ru1 C4 C5 114.30(17)
C1 Ru1 C4 C5 35.65(12)
Cl1B Ru1 C4 C5 -94.11(12)
Cl1A Ru1 C4 C5 23.2(3)
C37 Ru1 C4 C12 -62.1(2)
C38B Ru1 C4 C12 133.4(7)
C38A Ru1 C4 C12 34.4(3)
C2 Ru1 C4 C12 -156.9(2)
C3 Ru1 C4 C12 -120.7(2)
C1 Ru1 C4 C12 160.7(2)
C5 Ru1 C4 C12 125.0(2)
Cl1B Ru1 C4 C12 30.90(19)
Cl1A Ru1 C4 C12 148.2(2)
C9 C1 C5 C6 -1.6(3)
C2 C1 C5 C6 179.75(18)
Ru1 C1 C5 C6 -122.84(19)
C9 C1 C5 C4 179.20(18)
C2 C1 C5 C4 0.6(2)
Ru1 C1 C5 C4 57.98(13)
C9 C1 C5 Ru1 121.22(18)
C2 C1 C5 Ru1 -57.42(13)
C3 C4 C5 C6 -174.6(2)
C12 C4 C5 C6 -4.3(4)
Ru1 C4 C5 C6 120.1(2)
C3 C4 C5 C1 4.5(2)
C12 C4 C5 C1 174.78(19)
Ru1 C4 C5 C1 -60.84(13)
C3 C4 C5 Ru1 65.36(13)
C12 C4 C5 Ru1 -124.4(2)
C37 Ru1 C5 C6 -139.1(2)
C38B Ru1 C5 C6 58.7(4)
C38A Ru1 C5 C6 -30.2(3)
C2 Ru1 C5 C6 152.8(2)
C4 Ru1 C5 C6 -125.3(3)
C3 Ru1 C5 C6 -164.3(2)
C1 Ru1 C5 C6 115.7(3)
Cl1B Ru1 C5 C6 -36.4(2)
Cl1A Ru1 C5 C6 66.2(2)
C37 Ru1 C5 C1 105.2(2)
C38B Ru1 C5 C1 -57.1(3)
C38A Ru1 C5 C1 -145.9(2)
C2 Ru1 C5 C1 37.04(12)
C4 Ru1 C5 C1 118.98(18)
C3 Ru1 C5 C1 79.97(13)
Cl1B Ru1 C5 C1 -152.10(12)
Cl1A Ru1 C5 C1 -49.51(15)
C37 Ru1 C5 C4 -13.8(2)
C38B Ru1 C5 C4 -176.1(3)
C38A Ru1 C5 C4 95.1(2)
C2 Ru1 C5 C4 -81.95(13)
C3 Ru1 C5 C4 -39.01(12)
C1 Ru1 C5 C4 -118.98(18)
Cl1B Ru1 C5 C4 88.92(12)
Cl1A Ru1 C5 C4 -168.50(13)
C1 C5 C6 C7 -1.2(3)
C4 C5 C6 C7 177.8(2)
Ru1 C5 C6 C7 -91.2(2)
C1 C5 C6 C13 178.9(2)
C4 C5 C6 C13 -2.2(4)
Ru1 C5 C6 C13 88.8(3)
C5 C6 C7 C8 2.6(3)
C13 C6 C7 C8 -177.5(2)
C6 C7 C8 C9 -1.2(4)
C7 C8 C9 C1 -1.8(3)
C7 C8 C9 C15 180.0(2)
C5 C1 C9 C8 3.0(3)
C2 C1 C9 C8 -178.7(2)
Ru1 C1 C9 C8 91.7(2)
C5 C1 C9 C15 -178.75(19)
C2 C1 C9 C15 -0.5(4)
Ru1 C1 C9 C15 -90.1(2)
C3 C2 C10 C16 -82.8(3)
C1 C2 C10 C16 84.9(3)
Ru1 C2 C10 C16 -175.38(15)
C4 C3 C11 C23 -70.4(3)
C2 C3 C11 C23 110.7(2)
Ru1 C3 C11 C23 -159.59(15)
C3 C4 C12 C30 91.3(2)
C5 C4 C12 C30 -77.4(3)
Ru1 C4 C12 C30 -176.04(14)
C2 C10 C16 C17 155.0(2)
C2 C10 C16 C21 -22.0(3)
C21 C16 C17 C18 1.3(3)
C10 C16 C17 C18 -175.8(2)
C16 C17 C18 C19 -0.5(4)
C17 C18 C19 C20 -0.6(4)
C17 C18 C19 C22 177.8(2)
C18 C19 C20 C21 0.9(3)
C22 C19 C20 C21 -177.5(2)
C19 C20 C21 C16 -0.1(3)
C17 C16 C21 C20 -1.0(3)
C10 C16 C21 C20 176.0(2)
C3 C11 C23 C24 -72.7(3)
C3 C11 C23 C28 107.4(2)
C28 C23 C24 C25 -3.3(3)
C11 C23 C24 C25 176.8(2)
C23 C24 C25 C26 -0.2(3)
C24 C25 C26 C27 3.1(3)
C24 C25 C26 C29 -176.3(2)
C25 C26 C27 C28 -2.6(3)
C29 C26 C27 C28 176.8(2)
C26 C27 C28 C23 -0.9(3)
C24 C23 C28 C27 3.8(3)
C11 C23 C28 C27 -176.2(2)
C4 C12 C30 C31 0.7(3)
C4 C12 C30 C35 -177.1(2)
C35 C30 C31 C32 0.2(3)
C12 C30 C31 C32 -177.5(2)
C30 C31 C32 C33 0.4(4)
C31 C32 C33 C34 -0.8(4)
C31 C32 C33 C36 179.4(2)
C32 C33 C34 C35 0.7(4)
C36 C33 C34 C35 -179.5(2)
C31 C30 C35 C34 -0.3(3)
C12 C30 C35 C34 177.5(2)
C33 C34 C35 C30 -0.1(4)
C38B Ru1 C37 O1 40(6)
C38A Ru1 C37 O1 125(6)
C2 Ru1 C37 O1 -67(6)
C4 Ru1 C37 O1 -134(6)
C3 Ru1 C37 O1 -103(6)
C1 Ru1 C37 O1 -58(6)
C5 Ru1 C37 O1 -125(6)
Cl1B Ru1 C37 O1 132(6)
Cl1A Ru1 C37 O1 33(6)
